data_7226521
loop_
_publ_author_name
'Das, Parthapratim'
'Elder, Thomas J.'
'Brennessel, William W.'
'Chmely, Stephen C.'

_publ_section_title
;
 Iron piano-stool complexes containing NHC ligands outfitted with pendent
 arms: synthesis, characterization, and screening for catalytic transfer
 hydrogenation
;
_journal_name_full 'RSC Adv.'
_journal_paper_doi 10.1039/C6RA20764B
_journal_year 2016
_chemical_formula_moiety 'C13 H15 Fe N2 O3, C H2 Cl2, I'
_chemical_formula_sum 'C14 H17 Cl2 Fe I N2 O3'
_chemical_formula_weight 514.95
_chemical_name_common utksc01
_chemical_name_systematic
; 
 ? 
;
_space_group_crystal_system orthorhombic
_space_group_IT_number 43
_space_group_name_Hall 'F 2 -2d'
_space_group_name_H-M_alt 'F d d 2'
_symmetry_space_group_name_Hall 'F 2 -2d'
_symmetry_space_group_name_H-M 'F d d 2'
_atom_sites_solution_hydrogens geom
_atom_sites_solution_primary direct
_atom_sites_solution_secondary difmap
_audit_creation_method SHELXL-2013
_audit_update_record
;
2015-12-08 deposited with the CCDC.
2016-09-07 downloaded from the CCDC.
;
_cell_angle_alpha 90
_cell_angle_beta 90
_cell_angle_gamma 90
_cell_formula_units_Z 16
_cell_length_a 29.269(4)
_cell_length_b 38.689(5)
_cell_length_c 6.4704(9)
_cell_measurement_reflns_used 3743
_cell_measurement_temperature 100.0(5)
_cell_measurement_theta_max 37.60
_cell_measurement_theta_min 2.52
_cell_volume 7327.0(17)
_computing_cell_refinement 'SAINT (Bruker, 2013)'
_computing_data_collection 'APEX2 (Bruker, 2013)'
_computing_data_reduction 'SAINT (Bruker, 2013)'
_computing_molecular_graphics 'SHELXTL (Sheldrick, 2008)'
_computing_publication_material 'SHELXTL (Sheldrick, 2008)'
_computing_structure_refinement 'SHELXL-2013 (Sheldrick, 2013)'
_computing_structure_solution 'SIR2011 (Burla et al., 2012)'
_diffrn_ambient_temperature 100.0(5)
_diffrn_measured_fraction_theta_full 0.993
_diffrn_measured_fraction_theta_max 0.970
_diffrn_measurement_device_type 'Bruker SMART APEX II CCD platform'
_diffrn_measurement_method '\w scans'
_diffrn_radiation_type MoK\a
_diffrn_radiation_wavelength 0.71073
_diffrn_reflns_av_R_equivalents 0.0342
_diffrn_reflns_av_unetI/netI 0.0277
_diffrn_reflns_Laue_measured_fraction_full 0.993
_diffrn_reflns_Laue_measured_fraction_max 0.970
_diffrn_reflns_limit_h_max 51
_diffrn_reflns_limit_h_min -50
_diffrn_reflns_limit_k_max 67
_diffrn_reflns_limit_k_min -67
_diffrn_reflns_limit_l_max 10
_diffrn_reflns_limit_l_min -11
_diffrn_reflns_number 68174
_diffrn_reflns_point_group_measured_fraction_full 0.981
_diffrn_reflns_point_group_measured_fraction_max 0.951
_diffrn_reflns_theta_full 37.785
_diffrn_reflns_theta_max 38.624
_diffrn_reflns_theta_min 1.745
_diffrn_source 'fine-focus sealed tube'
_exptl_absorpt_coefficient_mu 2.814
_exptl_absorpt_correction_T_max 0.4404
_exptl_absorpt_correction_T_min 0.2751
_exptl_absorpt_correction_type multi-scan
_exptl_absorpt_process_details 'SADABS (Sheldrick, 2012)'
_exptl_crystal_colour yellow
_exptl_crystal_density_diffrn 1.867
_exptl_crystal_description needle
_exptl_crystal_F_000 4032
_exptl_crystal_recrystallization_method 'Re-crystallisation from solvent: '
_exptl_crystal_size_max 0.50
_exptl_crystal_size_mid 0.24
_exptl_crystal_size_min 0.18
_refine_diff_density_max 3.279
_refine_diff_density_min -0.596
_refine_diff_density_rms 0.140
_refine_ls_abs_structure_details
; 
 Flack x determined using 3830 quotients [(I+)-(I-)]/[(I+)+(I-)] 
 (Parsons and Flack (2004), Acta Cryst. A60, s61). 
;
_refine_ls_abs_structure_Flack -0.006(5)
_refine_ls_extinction_method none
_refine_ls_goodness_of_fit_ref 1.063
_refine_ls_hydrogen_treatment constr
_refine_ls_matrix_type full
_refine_ls_number_parameters 210
_refine_ls_number_reflns 9897
_refine_ls_number_restraints 1
_refine_ls_restrained_S_all 1.063
_refine_ls_R_factor_all 0.0362
_refine_ls_R_factor_gt 0.0317
_refine_ls_shift/su_max 0.000
_refine_ls_shift/su_mean 0.000
_refine_ls_structure_factor_coef Fsqd
_refine_ls_weighting_details 'w=1/[\s^2^(Fo^2^)+(0.0473P)^2^+4.4020P] where P=(Fo^2^+2Fc^2^)/3'
_refine_ls_weighting_scheme calc
_refine_ls_wR_factor_gt 0.0799
_refine_ls_wR_factor_ref 0.0817
_reflns_Friedel_coverage 0.840
_reflns_Friedel_fraction_full 0.967
_reflns_Friedel_fraction_max 0.930
_reflns_number_gt 9001
_reflns_number_total 9897
_reflns_threshold_expression 'I > 2\s(I)'
_cod_data_source_file c6ra20764b2.cif
_cod_data_source_block utksc01
_cod_database_code 7226521
_shelx_space_group_comment
; 
The symmetry employed for this shelxl refinement is uniquely defined 
by the following loop, which should always be used as a source of 
symmetry information in preference to the above space-group names. 
They are only intended as comments. 
;
_shelx_estimated_absorpt_t_min 0.334
_shelx_estimated_absorpt_t_max 0.631
_shelxl_version_number 2013-4

loop_
_space_group_symop_operation_xyz
'x, y, z'
'-x, -y, z'
'x+1/4, -y+1/4, z+1/4'
'-x+1/4, y+1/4, z+1/4'
'x, y+1/2, z+1/2'
'-x, -y+1/2, z+1/2'
'x+1/4, -y+3/4, z+3/4'
'-x+1/4, y+3/4, z+3/4'
'x+1/2, y, z+1/2'
'-x+1/2, -y, z+1/2'
'x+3/4, -y+1/4, z+3/4'
'-x+3/4, y+1/4, z+3/4'
'x+1/2, y+1/2, z'
'-x+1/2, -y+1/2, z'
'x+3/4, -y+3/4, z+1/4'
'-x+3/4, y+3/4, z+1/4'

loop_
_atom_site_label
_atom_site_type_symbol
_atom_site_fract_x
_atom_site_fract_y
_atom_site_fract_z
_atom_site_U_iso_or_equiv
_atom_site_adp_type
_atom_site_occupancy
_atom_site_site_symmetry_order
_atom_site_calc_flag
_atom_site_refinement_flags_posn
_atom_site_refinement_flags_adp
I1 I 0.02645(2) 0.07369(2) 0.37481(3) 0.02277(5) Uani 1 1 d . .
Fe1 Fe 0.11359(2) 0.22928(2) 0.83614(6) 0.01590(7) Uani 1 1 d . .
C1 C 0.13515(11) 0.26349(7) 0.9910(5) 0.0225(5) Uani 1 1 d . .
O1 O 0.14747(10) 0.28642(6) 1.0894(5) 0.0324(5) Uani 1 1 d . .
C2 C 0.05979(10) 0.23204(7) 0.9613(5) 0.0222(5) Uani 1 1 d . .
O2 O 0.02518(8) 0.23438(7) 1.0417(6) 0.0328(6) Uani 1 1 d . .
N1 N 0.17729(7) 0.18867(6) 1.1067(4) 0.0179(4) Uani 1 1 d . .
N2 N 0.11388(8) 0.16158(6) 1.0654(4) 0.0170(4) Uani 1 1 d . .
C3 C 0.13555(8) 0.19173(7) 1.0160(4) 0.0158(4) Uani 1 1 d . .
O3 O 0.09369(9) 0.12354(6) 0.6936(4) 0.0271(5) Uani 1 1 d . .
H3 H 0.0818 0.1123 0.5964 0.041 Uiso 1 1 calc R U
C4 C 0.18187(10) 0.15732(8) 1.2081(5) 0.0214(5) Uani 1 1 d . .
H4 H 0.2080 0.1493 1.2809 0.026 Uiso 1 1 calc R U
C5 C 0.14156(10) 0.14031(7) 1.1827(5) 0.0208(5) Uani 1 1 d . .
H5 H 0.1339 0.1181 1.2354 0.025 Uiso 1 1 calc R U
C6 C 0.21413(10) 0.21433(8) 1.1050(6) 0.0248(5) Uani 1 1 d . .
H6A H 0.2204 0.2214 0.9622 0.037 Uiso 1 1 calc R U
H6B H 0.2417 0.2042 1.1656 0.037 Uiso 1 1 calc R U
H6C H 0.2049 0.2346 1.1858 0.037 Uiso 1 1 calc R U
C7 C 0.06769(9) 0.15069(7) 1.0045(5) 0.0194(5) Uani 1 1 d . .
H7A H 0.0532 0.1694 0.9232 0.023 Uiso 1 1 calc R U
H7B H 0.0491 0.1469 1.1301 0.023 Uiso 1 1 calc R U
C8 C 0.06827(10) 0.11803(7) 0.8780(6) 0.0229(5) Uani 1 1 d . .
H8A H 0.0823 0.0991 0.9590 0.027 Uiso 1 1 calc R U
H8B H 0.0366 0.1112 0.8430 0.027 Uiso 1 1 calc R U
C9 C 0.14266(12) 0.20002(8) 0.5928(5) 0.0264(6) Uani 1 1 d . .
H9 H 0.1588 0.1789 0.6070 0.032 Uiso 1 1 calc R U
C10 C 0.16202(10) 0.23307(9) 0.5976(5) 0.0251(5) Uani 1 1 d . .
H10 H 0.1934 0.2382 0.6188 0.030 Uiso 1 1 calc R U
C11 C 0.12618(12) 0.25786(8) 0.5651(6) 0.0264(6) Uani 1 1 d . .
H11 H 0.1297 0.2823 0.5590 0.032 Uiso 1 1 calc R U
C12 C 0.08491(12) 0.23952(10) 0.5441(6) 0.0291(6) Uani 1 1 d . .
H12 H 0.0556 0.2494 0.5212 0.035 Uiso 1 1 calc R U
C13 C 0.09485(13) 0.20335(9) 0.5632(6) 0.0299(6) Uani 1 1 d . .
H13 H 0.0733 0.1850 0.5571 0.036 Uiso 1 1 calc R U
C14 C 0.19779(12) 0.09669(8) 0.7665(6) 0.0252(5) Uani 1 1 d . .
H14A H 0.2165 0.1180 0.7736 0.030 Uiso 1 1 calc R U
H14B H 0.1654 0.1033 0.7868 0.030 Uiso 1 1 calc R U
Cl1 Cl 0.20432(4) 0.07745(2) 0.51973(15) 0.03390(18) Uani 1 1 d . .
Cl2 Cl 0.21460(4) 0.06811(2) 0.96625(16) 0.03328(18) Uani 1 1 d . .

loop_
_atom_site_aniso_label
_atom_site_aniso_U_11
_atom_site_aniso_U_22
_atom_site_aniso_U_33
_atom_site_aniso_U_23
_atom_site_aniso_U_13
_atom_site_aniso_U_12
I1 0.02097(7) 0.02594(8) 0.02141(8) 0.00131(6) -0.00389(6) -0.00034(6)
Fe1 0.01621(14) 0.01379(13) 0.01769(17) -0.00070(11) 0.00293(12) 0.00002(11)
C1 0.0276(13) 0.0172(10) 0.0227(13) -0.0012(9) 0.0070(10) -0.0037(9)
O1 0.0461(14) 0.0210(9) 0.0300(13) -0.0061(9) 0.0042(11) -0.0096(9)
C2 0.0216(11) 0.0156(10) 0.0294(14) -0.0018(9) 0.0052(10) 0.0008(8)
O2 0.0236(11) 0.0270(11) 0.0477(17) -0.0051(11) 0.0131(10) 0.0024(8)
N1 0.0163(8) 0.0206(9) 0.0169(10) -0.0032(8) 0.0006(7) -0.0016(7)
N2 0.0178(9) 0.0153(8) 0.0178(10) -0.0019(7) 0.0017(7) -0.0004(7)
C3 0.0144(9) 0.0170(9) 0.0160(10) -0.0027(8) 0.0011(7) -0.0018(7)
O3 0.0270(11) 0.0282(11) 0.0262(11) -0.0068(9) 0.0048(9) -0.0075(8)
C4 0.0216(12) 0.0238(11) 0.0187(12) -0.0021(9) -0.0019(9) 0.0045(9)
C5 0.0243(12) 0.0188(10) 0.0193(12) 0.0002(9) 0.0000(9) 0.0032(9)
C6 0.0189(10) 0.0315(13) 0.0240(14) -0.0027(11) -0.0019(10) -0.0091(9)
C7 0.0159(10) 0.0157(10) 0.0266(14) -0.0016(9) 0.0030(9) -0.0016(8)
C8 0.0248(11) 0.0189(10) 0.0250(13) -0.0056(10) 0.0030(11) -0.0055(8)
C9 0.0385(15) 0.0238(12) 0.0168(13) -0.0024(9) 0.0034(11) 0.0098(11)
C10 0.0200(11) 0.0352(14) 0.0201(14) 0.0020(11) 0.0045(10) 0.0008(10)
C11 0.0304(14) 0.0234(12) 0.0255(14) 0.0062(10) 0.0036(11) 0.0008(10)
C12 0.0242(13) 0.0415(17) 0.0216(14) 0.0036(12) -0.0018(11) 0.0048(12)
C13 0.0398(17) 0.0311(15) 0.0187(13) -0.0033(11) -0.0020(12) -0.0088(13)
C14 0.0290(14) 0.0216(12) 0.0250(14) -0.0010(10) 0.0015(11) 0.0009(10)
Cl1 0.0404(5) 0.0357(4) 0.0257(4) -0.0064(3) 0.0061(3) -0.0061(3)
Cl2 0.0395(4) 0.0292(4) 0.0311(4) 0.0027(3) -0.0096(3) 0.0010(3)

loop_
_atom_type_symbol
_atom_type_description
_atom_type_scat_dispersion_real
_atom_type_scat_dispersion_imag
_atom_type_scat_source
C C 0.0033 0.0016 'International Tables Vol C Tables 4.2.6.8 and 6.1.1.4'
H H 0.0000 0.0000 'International Tables Vol C Tables 4.2.6.8 and 6.1.1.4'
N N 0.0061 0.0033 'International Tables Vol C Tables 4.2.6.8 and 6.1.1.4'
O O 0.0106 0.0060 'International Tables Vol C Tables 4.2.6.8 and 6.1.1.4'
Cl Cl 0.1484 0.1585 'International Tables Vol C Tables 4.2.6.8 and 6.1.1.4'
Fe Fe 0.3463 0.8444 'International Tables Vol C Tables 4.2.6.8 and 6.1.1.4'
I I -0.4742 1.8119 'International Tables Vol C Tables 4.2.6.8 and 6.1.1.4'

loop_
_geom_angle_atom_site_label_1
_geom_angle_atom_site_label_2
_geom_angle_atom_site_label_3
_geom_angle
C2 Fe1 C1 90.76(14)
C2 Fe1 C3 93.69(13)
C1 Fe1 C3 95.75(13)
C2 Fe1 C10 158.47(15)
C1 Fe1 C10 97.04(13)
C3 Fe1 C10 105.39(12)
C2 Fe1 C13 100.39(15)
C1 Fe1 C13 157.17(15)
C3 Fe1 C13 103.26(13)
C10 Fe1 C13 65.95(14)
C2 Fe1 C12 92.55(15)
C1 Fe1 C12 120.52(15)
C3 Fe1 C12 143.07(13)
C10 Fe1 C12 66.20(13)
C13 Fe1 C12 39.86(15)
C2 Fe1 C11 120.26(14)
C1 Fe1 C11 90.93(14)
C3 Fe1 C11 145.33(12)
C10 Fe1 C11 39.95(13)
C13 Fe1 C11 66.23(14)
C12 Fe1 C11 39.05(14)
C2 Fe1 C9 136.73(15)
C1 Fe1 C9 132.46(14)
C3 Fe1 C9 85.06(12)
C10 Fe1 C9 38.74(13)
C13 Fe1 C9 39.25(15)
C12 Fe1 C9 66.01(14)
C11 Fe1 C9 65.87(13)
O1 C1 Fe1 177.1(3)
O2 C2 Fe1 178.9(3)
C3 N1 C4 111.5(2)
C3 N1 C6 126.7(2)
C4 N1 C6 121.7(2)
C3 N2 C5 111.4(2)
C3 N2 C7 127.5(2)
C5 N2 C7 121.0(2)
N1 C3 N2 104.0(2)
N1 C3 Fe1 127.76(19)
N2 C3 Fe1 128.08(19)
C8 O3 H3 109.5
C5 C4 N1 106.4(3)
C5 C4 H4 126.8
N1 C4 H4 126.8
C4 C5 N2 106.6(3)
C4 C5 H5 126.7
N2 C5 H5 126.7
N1 C6 H6A 109.5
N1 C6 H6B 109.5
H6A C6 H6B 109.5
N1 C6 H6C 109.5
H6A C6 H6C 109.5
H6B C6 H6C 109.5
N2 C7 C8 112.1(2)
N2 C7 H7A 109.2
C8 C7 H7A 109.2
N2 C7 H7B 109.2
C8 C7 H7B 109.2
H7A C7 H7B 107.9
O3 C8 C7 109.6(2)
O3 C8 H8A 109.7
C7 C8 H8A 109.7
O3 C8 H8B 109.7
C7 C8 H8B 109.7
H8A C8 H8B 108.2
C10 C9 C13 108.6(3)
C10 C9 Fe1 69.97(18)
C13 C9 Fe1 69.84(19)
C10 C9 H9 125.7
C13 C9 H9 125.7
Fe1 C9 H9 126.1
C9 C10 C11 108.1(3)
C9 C10 Fe1 71.29(18)
C11 C10 Fe1 70.21(18)
C9 C10 H10 125.9
C11 C10 H10 125.9
Fe1 C10 H10 124.2
C12 C11 C10 107.7(3)
C12 C11 Fe1 70.47(19)
C10 C11 Fe1 69.84(18)
C12 C11 H11 126.1
C10 C11 H11 126.1
Fe1 C11 H11 125.1
C11 C12 C13 108.0(3)
C11 C12 Fe1 70.48(19)
C13 C12 Fe1 70.0(2)
C11 C12 H12 126.0
C13 C12 H12 126.0
Fe1 C12 H12 125.1
C9 C13 C12 107.5(3)
C9 C13 Fe1 70.90(19)
C12 C13 Fe1 70.1(2)
C9 C13 H13 126.3
C12 C13 H13 126.3
Fe1 C13 H13 124.3
Cl2 C14 Cl1 111.43(17)
Cl2 C14 H14A 109.3
Cl1 C14 H14A 109.3
Cl2 C14 H14B 109.3
Cl1 C14 H14B 109.3
H14A C14 H14B 108.0

loop_
_geom_bond_atom_site_label_1
_geom_bond_atom_site_label_2
_geom_bond_distance
Fe1 C2 1.774(3)
Fe1 C1 1.776(3)
Fe1 C3 1.969(3)
Fe1 C10 2.101(3)
Fe1 C13 2.104(4)
Fe1 C12 2.105(4)
Fe1 C11 2.106(3)
Fe1 C9 2.118(3)
C1 O1 1.150(4)
C2 O2 1.142(4)
N1 C3 1.361(3)
N1 C4 1.385(4)
N1 C6 1.466(4)
N2 C3 1.366(3)
N2 C5 1.382(4)
N2 C7 1.470(4)
O3 C8 1.423(4)
O3 H3 0.8400
C4 C5 1.361(4)
C4 H4 0.9500
C5 H5 0.9500
C6 H6A 0.9800
C6 H6B 0.9800
C6 H6C 0.9800
C7 C8 1.506(4)
C7 H7A 0.9900
C7 H7B 0.9900
C8 H8A 0.9900
C8 H8B 0.9900
C9 C10 1.399(5)
C9 C13 1.418(5)
C9 H9 0.9500
C10 C11 1.437(5)
C10 H10 0.9500
C11 C12 1.407(5)
C11 H11 0.9500
C12 C13 1.435(5)
C12 H12 0.9500
C13 H13 0.9500
C14 Cl2 1.771(4)
C14 Cl1 1.772(4)
C14 H14A 0.9900
C14 H14B 0.9900

loop_
_geom_hbond_atom_site_label_D
_geom_hbond_atom_site_label_H
_geom_hbond_atom_site_label_A
_geom_hbond_distance_DH
_geom_hbond_distance_HA
_geom_hbond_distance_DA
_geom_hbond_angle_DHA
O3 H3 I1 0.84 2.63 3.442(2) 163.3

loop_
_geom_torsion_atom_site_label_1
_geom_torsion_atom_site_label_2
_geom_torsion_atom_site_label_3
_geom_torsion_atom_site_label_4
_geom_torsion
C4 N1 C3 N2 0.7(3)
C6 N1 C3 N2 -178.9(3)
C4 N1 C3 Fe1 -174.8(2)
C6 N1 C3 Fe1 5.7(4)
C5 N2 C3 N1 -0.3(3)
C7 N2 C3 N1 -179.0(3)
C5 N2 C3 Fe1 175.1(2)
C7 N2 C3 Fe1 -3.5(4)
C3 N1 C4 C5 -0.8(3)
C6 N1 C4 C5 178.8(3)
N1 C4 C5 N2 0.6(3)
C3 N2 C5 C4 -0.2(3)
C7 N2 C5 C4 178.6(3)
C3 N2 C7 C8 119.0(3)
C5 N2 C7 C8 -59.6(4)
N2 C7 C8 O3 -60.8(3)
C13 C9 C10 C11 -1.5(4)
Fe1 C9 C10 C11 -60.9(2)
C13 C9 C10 Fe1 59.3(2)
C9 C10 C11 C12 1.0(4)
Fe1 C10 C11 C12 -60.6(2)
C9 C10 C11 Fe1 61.5(2)
C10 C11 C12 C13 0.0(4)
Fe1 C11 C12 C13 -60.2(2)
C10 C11 C12 Fe1 60.2(2)
C10 C9 C13 C12 1.5(4)
Fe1 C9 C13 C12 60.9(2)
C10 C9 C13 Fe1 -59.4(2)
C11 C12 C13 C9 -0.9(4)
Fe1 C12 C13 C9 -61.4(2)
C11 C12 C13 Fe1 60.5(3)
